data_1561407
loop_
_publ_author_name
'Xu, Zhong-Xuan'
'Ao, Ke-Hou'
'Zhang, Jian'

_publ_section_title
;
 A pair of novel Cd(II) enantiomers based on lactate derivatives:
 Synthesis, crystal structures and properties
;
_journal_name_full 'Journal of Solid State Chemistry'
_journal_page_first 105
_journal_page_last 109
_journal_paper_doi 10.1016/j.jssc.2016.06.001
_journal_volume 241
_journal_year 2016
_chemical_absolute_configuration rm
_chemical_formula_sum 'C36 H31 Cd2.5 N5 O16.5'
_chemical_formula_weight 1078.66
_space_group_crystal_system monoclinic
_space_group_IT_number 5
_space_group_name_Hall 'C 2y'
_space_group_name_H-M_alt 'C 1 2 1'
_atom_sites_solution_hydrogens geom
_audit_creation_method SHELXL-2014/7
_cell_angle_alpha 90
_cell_angle_beta 92.753(3)
_cell_angle_gamma 90
_cell_formula_units_Z 4
_cell_length_a 25.6433(8)
_cell_length_b 13.3904(4)
_cell_length_c 15.1209(5)
_cell_measurement_reflns_used 4622
_cell_measurement_temperature 293(2)
_cell_measurement_theta_max 73.9110
_cell_measurement_theta_min 3.4050
_cell_volume 5186.1(3)
_computing_structure_refinement 'SHELXL-2014/7 (Sheldrick, 2014)'
_diffrn_ambient_temperature 293(2)
_diffrn_detector_area_resol_mean 10.3503
_diffrn_measured_fraction_theta_full 0.999
_diffrn_measured_fraction_theta_max 0.972
_diffrn_measurement_device_type 'SuperNova, Dual, Cu at zero, Atlas'
_diffrn_radiation_type CuK\a
_diffrn_radiation_wavelength 1.54178
_diffrn_reflns_av_R_equivalents 0.0394
_diffrn_reflns_av_unetI/netI 0.0661
_diffrn_reflns_Laue_measured_fraction_full 0.999
_diffrn_reflns_Laue_measured_fraction_max 0.972
_diffrn_reflns_limit_h_max 17
_diffrn_reflns_limit_h_min -31
_diffrn_reflns_limit_k_max 16
_diffrn_reflns_limit_k_min -15
_diffrn_reflns_limit_l_max 18
_diffrn_reflns_limit_l_min -18
_diffrn_reflns_number 10724
_diffrn_reflns_point_group_measured_fraction_full 0.781
_diffrn_reflns_point_group_measured_fraction_max 0.746
_diffrn_reflns_theta_full 67.679
_diffrn_reflns_theta_max 74.337
_diffrn_reflns_theta_min 3.451
_diffrn_source 'sealed X-ray tube'
_exptl_absorpt_coefficient_mu 8.707
_exptl_absorpt_correction_T_max 1.00000
_exptl_absorpt_correction_T_min 0.42258
_exptl_absorpt_correction_type multi-scan
_exptl_absorpt_process_details 'Empirical absorption'
_exptl_crystal_colour colorless
_exptl_crystal_density_diffrn 1.381
_exptl_crystal_description block
_exptl_crystal_F_000 2136
_exptl_crystal_size_max 0.20
_exptl_crystal_size_mid 0.20
_exptl_crystal_size_min 0.15
_refine_diff_density_max 0.737
_refine_diff_density_min -0.871
_refine_diff_density_rms 0.111
_refine_ls_abs_structure_details
;
 Flack x determined using 2086 quotients [(I+)-(I-)]/[(I+)+(I-)]
 (Parsons, Flack and Wagner, Acta Cryst. B69 (2013) 249-259).
;
_refine_ls_abs_structure_Flack -0.017(10)
_refine_ls_extinction_coef .
_refine_ls_extinction_method none
_refine_ls_goodness_of_fit_ref 1.058
_refine_ls_hydrogen_treatment constr
_refine_ls_matrix_type full
_refine_ls_number_parameters 546
_refine_ls_number_reflns 7896
_refine_ls_number_restraints 37
_refine_ls_restrained_S_all 1.061
_refine_ls_R_factor_all 0.0469
_refine_ls_R_factor_gt 0.0434
_refine_ls_shift/su_max 0.001
_refine_ls_shift/su_mean 0.000
_refine_ls_structure_factor_coef Fsqd
_refine_ls_weighting_details 'w=1/[\s^2^(Fo^2^)+(0.0500P)^2^] where P=(Fo^2^+2Fc^2^)/3'
_refine_ls_weighting_scheme calc
_refine_ls_wR_factor_gt 0.1093
_refine_ls_wR_factor_ref 0.1130
_reflns_Friedel_coverage 0.468
_reflns_Friedel_fraction_full 0.542
_reflns_Friedel_fraction_max 0.498
_reflns_number_gt 7300
_reflns_number_total 7896
_reflns_threshold_expression 'I > 2\s(I)'
_cod_data_source_file JSSC-2016-241-105.cif
_cod_data_source_block 1-D
_cod_original_sg_symbol_H-M 'C 2'
_cod_original_formula_sum 'C36 H31 Cd2.50 N5 O16.50'
_cod_database_code 1561407
_shelx_shelxl_version_number 2014/7
_shelx_space_group_comment
;
The symmetry employed for this shelxl refinement is uniquely defined
by the following loop, which should always be used as a source of
symmetry information in preference to the above space-group names.
They are only intended as comments.
;

loop_
_space_group_symop_operation_xyz
'x, y, z'
'-x, y, -z'
'x+1/2, y+1/2, z'
'-x+1/2, y+1/2, -z'

loop_
_atom_site_label
_atom_site_type_symbol
_atom_site_fract_x
_atom_site_fract_y
_atom_site_fract_z
_atom_site_U_iso_or_equiv
_atom_site_adp_type
_atom_site_occupancy
_atom_site_site_symmetry_order
_atom_site_calc_flag
_atom_site_refinement_flags_posn
_atom_site_refinement_flags_adp
_atom_site_refinement_flags_occupancy
_atom_site_disorder_assembly
_atom_site_disorder_group
Cd1 Cd 0.5000 -0.00658(6) 0.5000 0.03686(18) Uani 1 2 d S T P . .
Cd2 Cd 0.88772(2) -0.07961(4) 0.06400(4) 0.03889(14) Uani 1 1 d . . . . .
Cd3 Cd 0.76136(2) 0.04973(5) -0.00230(4) 0.04288(16) Uani 1 1 d . . . . .
C33 C 0.9937(4) -0.9407(9) 0.1155(10) 0.069(3) Uani 1 1 d . . . . .
H33A H 1.0161 -0.9947 0.1254 0.083 Uiso 1 1 calc R U . . .
O13 O 0.6863(3) 0.0010(6) 0.1157(5) 0.064(2) Uani 1 1 d . . . . .
N2 N 0.9626(3) -0.3725(6) 0.1038(5) 0.0430(17) Uani 1 1 d . . . . .
O2 O 0.8173(3) 0.0187(7) 0.1131(4) 0.062(2) Uani 1 1 d . . . . .
O8 O 0.5955(2) 0.4104(6) 0.0930(5) 0.0538(16) Uani 1 1 d . . . . .
O12 O 0.5619(3) -0.0136(6) 0.3703(5) 0.0561(17) Uani 1 1 d . . . . .
C22 C 0.6839(3) 0.0931(7) 0.1221(6) 0.0406(18) Uani 1 1 d . . . . .
C21 C 0.5652(3) 0.0772(7) 0.3764(6) 0.0419(19) Uani 1 1 d . . . . .
C1 C 0.8269(4) 0.0043(8) 0.1939(6) 0.046(2) Uani 1 1 d . . . . .
C23 C 0.9909(4) -0.2192(7) 0.1087(7) 0.049(2) Uani 1 1 d . . . . .
H23A H 1.0129 -0.1640 0.1130 0.059 Uiso 1 1 calc R U . . .
N1 N 0.9391(3) -0.2152(6) 0.0909(6) 0.0469(19) Uani 1 1 d . . . . .
N3 N 0.9631(3) -0.7891(6) 0.1064(6) 0.050(2) Uani 1 1 d . . . . .
C30 C 0.9296(3) -0.6334(7) 0.0434(7) 0.044(2) Uani 1 1 d . . . . .
H30A H 0.9099 -0.6689 0.0009 0.053 Uiso 1 1 calc R U . . .
C16 C 0.5983(4) 0.2391(8) 0.3178(6) 0.045(2) Uani 1 1 d . . . . .
H16A H 0.5800 0.2718 0.3610 0.055 Uiso 1 1 calc R U . . .
C26 C 0.9601(3) -0.4778(6) 0.1049(6) 0.0376(18) Uani 1 1 d . . . . .
N4 N 0.9415(3) -0.9469(6) 0.0895(6) 0.0468(17) Uani 1 1 d . . . . .
C24 C 1.0064(3) -0.3150(8) 0.1193(8) 0.052(3) Uani 1 1 d . . . . .
H24A H 1.0400 -0.3375 0.1342 0.062 Uiso 1 1 calc R U . . .
C25 C 0.9220(3) -0.3079(7) 0.0866(7) 0.049(2) Uani 1 1 d . . . . .
H25A H 0.8876 -0.3266 0.0736 0.059 Uiso 1 1 calc R U . . .
C27 C 0.9893(4) -0.5270(7) 0.1701(7) 0.046(2) Uani 1 1 d . . . . .
H27A H 1.0088 -0.4912 0.2127 0.055 Uiso 1 1 calc R U . . .
C34 C 0.9242(3) -0.8546(7) 0.0837(7) 0.044(2) Uani 1 1 d . . . . .
H34A H 0.8902 -0.8366 0.0666 0.053 Uiso 1 1 calc R U . . .
C18 C 0.6246(3) 0.0874(7) 0.2498(6) 0.0403(18) Uani 1 1 d . . . . .
H18A H 0.6237 0.0181 0.2463 0.048 Uiso 1 1 calc R U . . .
C29 C 0.9601(3) -0.6832(6) 0.1072(6) 0.0392(19) Uani 1 1 d . . . . .
O4 O 0.7691(3) 0.3802(6) 0.0603(4) 0.0510(16) Uani 1 1 d . . . . .
O14 O 0.7076(3) 0.1487(5) 0.0693(5) 0.0528(17) Uani 1 1 d . . . . .
C28 C 0.9894(4) -0.6314(7) 0.1715(7) 0.047(2) Uani 1 1 d . . . . .
H28A H 1.0089 -0.6658 0.2150 0.056 Uiso 1 1 calc R U . . .
C31 C 0.9290(3) -0.5295(7) 0.0436(7) 0.046(2) Uani 1 1 d . . . . .
H31A H 0.9077 -0.4950 0.0026 0.055 Uiso 1 1 calc R U . . .
C12 C 0.6356(3) 0.4554(7) 0.1172(6) 0.0426(19) Uani 1 1 d . . . . .
C10 C 0.7919(3) 0.4289(8) 0.1224(5) 0.0423(18) Uani 1 1 d . . . . .
O7 O 0.9515(3) 0.3769(7) 0.4286(5) 0.069(2) Uani 1 1 d . . . . .
O6 O 0.9290(3) 0.5203(7) 0.3712(5) 0.066(2) Uani 1 1 d . . . . .
C20 C 0.6546(3) 0.2460(7) 0.1956(6) 0.0420(19) Uani 1 1 d . . . . .
H20A H 0.6745 0.2824 0.1571 0.050 Uiso 1 1 calc R U . . .
C19 C 0.6530(3) 0.1414(7) 0.1909(5) 0.0368(17) Uani 1 1 d . . . . .
C4 C 0.8361(4) 0.2236(8) 0.2807(6) 0.047(2) Uani 1 1 d . . . . .
C6 C 0.8212(3) 0.3747(8) 0.1956(5) 0.0410(19) Uani 1 1 d . . . . .
C15 C 0.6258(4) 0.2946(7) 0.2588(6) 0.043(2) Uani 1 1 d . . . . .
O10 O 0.6233(3) 0.3965(5) 0.2695(5) 0.061(2) Uani 1 1 d . . . . .
O3 O 0.8274(3) 0.1284(6) 0.3096(5) 0.066(2) Uani 1 1 d . U . . .
C13 C 0.6533(4) 0.4589(8) 0.2139(6) 0.049(2) Uani 1 1 d . . . . .
H13A H 0.6900 0.4390 0.2201 0.059 Uiso 1 1 calc R U . . .
C8 C 0.8844(3) 0.3736(8) 0.3178(6) 0.046(2) Uani 1 1 d . . . . .
C5 C 0.8103(3) 0.2734(8) 0.2098(6) 0.045(2) Uani 1 1 d . . . . .
H5A H 0.7863 0.2397 0.1726 0.054 Uiso 1 1 calc R U . . .
O11 O 0.5417(3) 0.1270(7) 0.4343(4) 0.0572(18) Uani 1 1 d . . . . .
C9 C 0.8746(4) 0.2764(8) 0.3345(6) 0.049(2) Uani 1 1 d . . . . .
H9A H 0.8927 0.2439 0.3807 0.059 Uiso 1 1 calc R U . . .
O1W O 0.8181(3) -0.1962(6) 0.0548(6) 0.0610(19) Uani 1 1 d . . . . .
C11 C 0.9242(4) 0.4271(12) 0.3767(6) 0.057(3) Uani 1 1 d . . . . .
C7 C 0.8562(3) 0.4252(9) 0.2488(5) 0.0440(18) Uani 1 1 d . . . . .
H7A H 0.8617 0.4931 0.2401 0.053 Uiso 1 1 calc R U . . .
O1 O 0.8620(3) -0.0521(7) 0.2209(5) 0.074(2) Uani 1 1 d . . . . .
C3 C 0.7699(6) -0.0087(14) 0.3208(10) 0.090(4) Uani 1 1 d . U . . .
H3A H 0.7475 -0.0535 0.2870 0.135 Uiso 1 1 calc R U . . .
H3B H 0.7966 -0.0462 0.3527 0.135 Uiso 1 1 calc R U . . .
H3C H 0.7497 0.0277 0.3618 0.135 Uiso 1 1 calc R U . . .
C32 C 1.0071(4) -0.8442(8) 0.1241(11) 0.077(4) Uani 1 1 d . . . . .
H32A H 1.0402 -0.8195 0.1393 0.092 Uiso 1 1 calc R U . . .
C17 C 0.5972(3) 0.1360(8) 0.3142(6) 0.0394(18) Uani 1 1 d . . . . .
O2W O 0.8026(3) 0.2062(6) -0.0226(5) 0.0581(18) Uani 1 1 d . . . . .
O3W O 0.8998(6) 0.3041(12) 0.6970(9) 0.053(3) Uani 0.5 1 d . . P . .
O5 O 0.7902(3) 0.5235(5) 0.1260(5) 0.0536(17) Uani 1 1 d . . . . .
C2 C 0.7946(4) 0.0626(9) 0.2598(6) 0.051(2) Uani 1 1 d . . . . .
H2A H 0.7673 0.1010 0.2273 0.062 Uiso 1 1 calc R U . . .
C14 C 0.6476(6) 0.5649(10) 0.2498(9) 0.078(4) Uani 1 1 d . U . . .
H14A H 0.6670 0.6104 0.2150 0.117 Uiso 1 1 calc R U . . .
H14B H 0.6114 0.5835 0.2467 0.117 Uiso 1 1 calc R U . . .
H14C H 0.6608 0.5673 0.3103 0.117 Uiso 1 1 calc R U . . .
N5 N 0.5626(8) 0.2208(19) 0.5907(13) 0.148(7) Uani 1 1 d . U . . .
H5B H 0.5402 0.2044 0.5492 0.178 Uiso 1 1 calc R U . . .
C36 C 0.5542(14) 0.244(3) 0.691(2) 0.221(15) Uani 1 1 d . U . . .
H36A H 0.5179 0.2369 0.7024 0.331 Uiso 1 1 calc R U . . .
H36B H 0.5743 0.1976 0.7274 0.331 Uiso 1 1 calc R U . . .
H36C H 0.5654 0.3107 0.7045 0.331 Uiso 1 1 calc R U . . .
C35 C 0.6262(16) 0.237(5) 0.587(3) 0.34(3) Uani 1 1 d . U . . .
H35A H 0.6367 0.2248 0.5277 0.507 Uiso 1 1 calc R U . . .
H35B H 0.6350 0.3040 0.6038 0.507 Uiso 1 1 calc R U . . .
H35C H 0.6439 0.1910 0.6268 0.507 Uiso 1 1 calc R U . . .
O9 O 0.6638(3) 0.4991(8) 0.0643(5) 0.070(2) Uani 1 1 d . . . . .

loop_
_atom_site_aniso_label
_atom_site_aniso_U_11
_atom_site_aniso_U_22
_atom_site_aniso_U_33
_atom_site_aniso_U_23
_atom_site_aniso_U_13
_atom_site_aniso_U_12
Cd1 0.0405(4) 0.0382(4) 0.0318(4) 0.000 0.0013(3) 0.000
Cd2 0.0354(3) 0.0275(3) 0.0531(3) -0.0006(3) -0.0047(2) 0.0010(2)
Cd3 0.0331(3) 0.0542(4) 0.0413(3) -0.0100(3) 0.0007(2) 0.0085(3)
C33 0.051(5) 0.038(6) 0.117(10) 0.005(7) -0.006(6) 0.008(5)
O13 0.078(5) 0.040(4) 0.075(5) -0.014(4) 0.027(4) -0.003(4)
N2 0.040(4) 0.027(4) 0.061(5) 0.003(4) -0.008(3) 0.001(3)
O2 0.048(3) 0.098(7) 0.039(3) 0.014(4) -0.007(3) 0.012(4)
O8 0.047(3) 0.049(4) 0.065(4) 0.003(4) -0.009(3) -0.014(3)
O12 0.069(4) 0.046(4) 0.056(4) 0.009(3) 0.025(3) -0.004(3)
C22 0.040(4) 0.041(5) 0.041(4) 0.000(4) 0.006(3) 0.004(3)
C21 0.041(4) 0.049(6) 0.035(4) 0.004(4) 0.000(3) 0.001(3)
C1 0.053(5) 0.042(5) 0.044(4) -0.002(4) -0.003(4) -0.009(4)
C23 0.044(5) 0.029(5) 0.074(6) -0.002(4) -0.007(4) -0.009(4)
N1 0.041(4) 0.027(4) 0.071(5) 0.008(4) -0.007(4) 0.006(3)
N3 0.039(4) 0.031(4) 0.080(6) -0.002(4) -0.001(4) -0.002(3)
C30 0.042(4) 0.029(4) 0.061(5) -0.013(4) -0.005(4) 0.000(3)
C16 0.057(5) 0.043(5) 0.039(4) 0.000(4) 0.029(4) 0.003(4)
C26 0.034(4) 0.029(4) 0.049(5) -0.002(3) 0.000(3) -0.003(3)
N4 0.039(3) 0.024(3) 0.076(5) -0.007(4) -0.008(3) -0.001(3)
C24 0.038(4) 0.032(5) 0.084(7) 0.008(5) -0.013(4) -0.006(4)
C25 0.038(4) 0.037(5) 0.071(6) -0.005(5) -0.001(4) 0.003(4)
C27 0.044(4) 0.035(5) 0.056(5) -0.001(4) -0.018(4) -0.005(4)
C34 0.031(4) 0.035(5) 0.064(6) -0.005(4) -0.008(4) 0.001(3)
C18 0.039(4) 0.040(5) 0.042(4) 0.003(4) 0.000(3) 0.002(3)
C29 0.038(4) 0.022(4) 0.057(5) -0.005(4) 0.000(4) 0.002(3)
O4 0.061(4) 0.049(4) 0.041(3) -0.001(3) -0.011(3) -0.006(3)
O14 0.052(3) 0.044(4) 0.065(4) 0.001(3) 0.033(3) 0.010(3)
C28 0.059(5) 0.023(4) 0.058(5) 0.007(4) -0.008(4) 0.004(4)
C31 0.042(4) 0.038(5) 0.055(5) 0.002(4) -0.008(4) 0.000(4)
C12 0.043(4) 0.038(4) 0.047(5) 0.002(4) 0.009(4) 0.003(3)
C10 0.042(4) 0.053(5) 0.033(4) 0.000(4) 0.003(3) -0.009(4)
O7 0.055(4) 0.088(6) 0.060(4) -0.012(4) -0.027(4) -0.009(4)
O6 0.073(5) 0.064(6) 0.062(4) -0.020(4) -0.011(4) -0.012(4)
C20 0.043(4) 0.038(5) 0.046(5) 0.002(4) 0.009(3) 0.000(4)
C19 0.035(3) 0.039(5) 0.037(4) 0.001(3) 0.003(3) 0.001(3)
C4 0.063(5) 0.041(5) 0.034(4) -0.010(4) -0.003(4) -0.004(4)
C6 0.041(4) 0.048(5) 0.034(4) -0.003(4) -0.005(3) -0.003(4)
C15 0.058(5) 0.034(5) 0.038(4) -0.006(4) 0.008(4) 0.001(4)
O10 0.097(6) 0.029(4) 0.060(4) 0.000(3) 0.034(4) 0.002(3)
O3 0.094(5) 0.050(4) 0.050(4) -0.001(3) -0.025(4) -0.003(4)
C13 0.057(5) 0.040(5) 0.050(5) -0.001(4) 0.007(4) -0.012(4)
C8 0.046(4) 0.056(6) 0.034(4) -0.006(4) -0.007(3) -0.003(4)
C5 0.046(4) 0.052(6) 0.036(4) -0.008(4) -0.006(3) -0.007(4)
O11 0.066(4) 0.070(5) 0.038(3) 0.005(3) 0.023(3) -0.009(4)
C9 0.050(5) 0.061(6) 0.036(4) -0.007(4) -0.008(4) 0.006(4)
O1W 0.036(3) 0.056(4) 0.091(5) 0.002(4) -0.004(3) -0.008(3)
C11 0.040(4) 0.091(9) 0.038(4) -0.010(6) -0.003(4) 0.006(6)
C7 0.042(4) 0.054(5) 0.035(4) 0.004(4) 0.000(3) -0.009(4)
O1 0.080(5) 0.083(7) 0.059(4) 0.011(4) 0.003(4) 0.029(5)
C3 0.105(10) 0.086(10) 0.081(8) 0.002(8) 0.032(7) -0.012(9)
C32 0.042(5) 0.033(5) 0.151(13) 0.004(7) -0.030(6) 0.001(4)
C17 0.032(3) 0.049(5) 0.037(4) 0.006(4) 0.005(3) -0.003(3)
O2W 0.058(4) 0.052(4) 0.065(4) 0.000(4) 0.018(3) -0.004(3)
O3W 0.074(9) 0.041(8) 0.046(7) 0.005(6) 0.017(7) -0.005(7)
O5 0.057(4) 0.043(4) 0.059(4) 0.000(3) -0.016(3) 0.001(3)
C2 0.060(5) 0.049(6) 0.045(5) 0.001(5) 0.007(4) -0.002(5)
C14 0.114(10) 0.045(7) 0.075(7) -0.008(6) 0.008(7) -0.010(7)
N5 0.157(11) 0.168(12) 0.121(10) 0.009(10) 0.027(9) 0.017(10)
C36 0.28(2) 0.23(3) 0.159(19) -0.074(18) 0.042(18) 0.00(2)
C35 0.31(3) 0.34(4) 0.36(4) -0.02(2) 0.01(2) 0.00(2)
O9 0.049(4) 0.097(7) 0.065(4) 0.031(5) 0.016(3) -0.012(4)

loop_
_atom_type_symbol
_atom_type_description
_atom_type_scat_dispersion_real
_atom_type_scat_dispersion_imag
_atom_type_scat_source
C C 0.0181 0.0091 'International Tables Vol C Tables 4.2.6.8 and 6.1.1.4'
H H 0.0000 0.0000 'International Tables Vol C Tables 4.2.6.8 and 6.1.1.4'
N N 0.0311 0.0180 'International Tables Vol C Tables 4.2.6.8 and 6.1.1.4'
O O 0.0492 0.0322 'International Tables Vol C Tables 4.2.6.8 and 6.1.1.4'
Cd Cd 0.1185 4.6533 'International Tables Vol C Tables 4.2.6.8 and 6.1.1.4'

loop_
_geom_angle_atom_site_label_1
_geom_angle_atom_site_label_2
_geom_angle_atom_site_label_3
_geom_angle
_geom_angle_site_symmetry_1
_geom_angle_site_symmetry_3
O7 Cd1 O7 91.8(5) 3_445 4_646
O7 Cd1 O11 125.8(3) 3_445 .
O7 Cd1 O11 119.0(3) 4_646 .
O7 Cd1 O11 119.0(3) 3_445 2_656
O7 Cd1 O11 125.8(3) 4_646 2_656
O11 Cd1 O11 79.7(4) . 2_656
O7 Cd1 O12 87.5(3) 3_445 .
O7 Cd1 O12 89.6(3) 4_646 .
O11 Cd1 O12 52.7(3) . .
O11 Cd1 O12 131.5(3) 2_656 .
O7 Cd1 O12 89.6(3) 3_445 2_656
O7 Cd1 O12 87.5(3) 4_646 2_656
O11 Cd1 O12 131.5(3) . 2_656
O11 Cd1 O12 52.7(3) 2_656 2_656
O12 Cd1 O12 175.8(4) . 2_656
O7 Cd1 O6 143.3(3) 3_445 4_646
O7 Cd1 O6 52.3(3) 4_646 4_646
O11 Cd1 O6 84.0(3) . 4_646
O11 Cd1 O6 83.9(3) 2_656 4_646
O12 Cd1 O6 98.0(3) . 4_646
O12 Cd1 O6 82.6(3) 2_656 4_646
O7 Cd1 O6 52.3(3) 3_445 3_445
O7 Cd1 O6 143.3(3) 4_646 3_445
O11 Cd1 O6 83.9(3) . 3_445
O11 Cd1 O6 84.0(3) 2_656 3_445
O12 Cd1 O6 82.6(3) . 3_445
O12 Cd1 O6 98.0(3) 2_656 3_445
O6 Cd1 O6 164.2(4) 4_646 3_445
N1 Cd2 N4 104.6(2) . 1_565
N1 Cd2 O1W 85.0(3) . .
N4 Cd2 O1W 167.1(3) 1_565 .
N1 Cd2 O2 146.0(3) . .
N4 Cd2 O2 88.8(3) 1_565 .
O1W Cd2 O2 78.6(3) . .
N1 Cd2 O8 90.2(3) . 4_645
N4 Cd2 O8 94.3(3) 1_565 4_645
O1W Cd2 O8 94.2(3) . 4_645
O2 Cd2 O8 120.4(2) . 4_645
N1 Cd2 O1 97.1(3) . .
N4 Cd2 O1 84.8(3) 1_565 .
O1W Cd2 O1 85.5(3) . .
O2 Cd2 O1 52.4(2) . .
O8 Cd2 O1 172.6(2) 4_645 .
N1 Cd2 O9 138.6(3) . 4_645
N4 Cd2 O9 95.4(3) 1_565 4_645
O1W Cd2 O9 82.2(3) . 4_645
O2 Cd2 O9 68.4(2) . 4_645
O8 Cd2 O9 52.0(2) 4_645 4_645
O1 Cd2 O9 120.8(2) . 4_645
O14 Cd3 O2 96.8(3) . .
O14 Cd3 O5 98.2(3) . 4_645
O2 Cd3 O5 160.0(3) . 4_645
O14 Cd3 O9 158.3(3) . 4_645
O2 Cd3 O9 75.3(3) . 4_645
O5 Cd3 O9 94.8(3) 4_645 4_645
O14 Cd3 O2W 80.1(3) . .
O2 Cd3 O2W 89.5(3) . .
O5 Cd3 O2W 106.1(3) 4_645 .
O9 Cd3 O2W 79.6(3) 4_645 .
O14 Cd3 O4 120.8(3) . 4_645
O2 Cd3 O4 106.1(3) . 4_645
O5 Cd3 O4 54.5(2) 4_645 4_645
O9 Cd3 O4 81.0(3) 4_645 4_645
O2W Cd3 O4 151.0(2) . 4_645
O14 Cd3 C10 111.8(3) . 4_645
O2 Cd3 C10 133.2(3) . 4_645
O5 Cd3 C10 27.2(3) 4_645 4_645
O9 Cd3 C10 87.4(3) 4_645 4_645
O2W Cd3 C10 130.2(3) . 4_645
O4 Cd3 C10 27.3(2) 4_645 4_645
C32 C33 N4 109.0(10) . .
C25 N2 C24 106.6(8) . .
C25 N2 C26 126.9(8) . .
C24 N2 C26 126.5(8) . .
C1 O2 Cd3 151.4(7) . .
C1 O2 Cd2 95.8(6) . .
Cd3 O2 Cd2 109.0(3) . .
C12 O8 Cd2 94.5(6) . 4_655
C21 O12 Cd1 87.1(6) . .
O13 C22 O14 120.5(9) . .
O13 C22 C19 121.3(9) . .
O14 C22 C19 118.3(8) . .
O12 C21 O11 122.6(9) . .
O12 C21 C17 120.8(9) . .
O11 C21 C17 116.6(9) . .
O1 C1 O2 121.8(10) . .
O1 C1 C2 120.3(9) . .
O2 C1 C2 117.8(9) . .
N1 C23 C24 110.2(8) . .
C25 N1 C23 107.1(8) . .
C25 N1 Cd2 123.8(6) . .
C23 N1 Cd2 128.9(7) . .
C34 N3 C32 106.9(8) . .
C34 N3 C29 127.3(8) . .
C32 N3 C29 125.7(8) . .
C29 C30 C31 119.1(9) . .
C15 C16 C17 121.4(8) . .
C27 C26 C31 121.2(8) . .
C27 C26 N2 117.6(8) . .
C31 C26 N2 121.2(8) . .
C34 N4 C33 106.3(8) . .
C34 N4 Cd2 121.6(5) . 1_545
C33 N4 Cd2 132.0(7) . 1_545
C23 C24 N2 106.2(8) . .
N1 C25 N2 109.8(8) . .
C26 C27 C28 119.3(9) . .
N4 C34 N3 110.4(7) . .
C19 C18 C17 120.5(9) . .
C30 C29 C28 121.1(8) . .
C30 C29 N3 120.3(8) . .
C28 C29 N3 118.5(8) . .
C10 O4 Cd3 85.4(6) . 4_655
C22 O14 Cd3 106.5(6) . .
C29 C28 C27 119.3(9) . .
C26 C31 C30 119.8(9) . .
O8 C12 O9 122.6(9) . .
O8 C12 C13 120.6(8) . .
O9 C12 C13 116.8(9) . .
O4 C10 O5 122.1(9) . .
O4 C10 C6 119.9(9) . .
O5 C10 C6 118.0(8) . .
O4 C10 Cd3 67.3(5) . 4_655
O5 C10 Cd3 54.7(5) . 4_655
C6 C10 Cd3 172.5(7) . 4_655
C11 O7 Cd1 102.4(9) . 3
C11 O6 Cd1 83.2(6) . 3
C15 C20 C19 119.0(9) . .
C18 C19 C20 120.3(8) . .
C18 C19 C22 122.6(8) . .
C20 C19 C22 117.1(8) . .
O3 C4 C5 127.5(8) . .
O3 C4 C9 113.4(8) . .
C5 C4 C9 119.1(9) . .
C7 C6 C5 121.4(9) . .
C7 C6 C10 119.4(9) . .
C5 C6 C10 119.1(8) . .
O10 C15 C16 115.5(8) . .
O10 C15 C20 124.9(9) . .
C16 C15 C20 119.6(9) . .
C15 O10 C13 118.6(8) . .
C4 O3 C2 120.9(8) . .
O10 C13 C12 113.9(8) . .
O10 C13 C14 105.6(9) . .
C12 C13 C14 110.0(9) . .
C9 C8 C7 120.8(8) . .
C9 C8 C11 118.4(9) . .
C7 C8 C11 120.7(10) . .
C4 C5 C6 119.1(8) . .
C21 O11 Cd1 97.7(6) . .
C8 C9 C4 119.9(9) . .
O7 C11 O6 122.1(10) . .
O7 C11 C8 117.9(13) . .
O6 C11 C8 120.0(10) . .
C6 C7 C8 119.5(10) . .
C1 O1 Cd2 89.9(6) . .
C33 C32 N3 107.3(9) . .
C16 C17 C18 119.1(8) . .
C16 C17 C21 120.6(8) . .
C18 C17 C21 120.3(9) . .
C10 O5 Cd3 98.0(5) . 4_655
O3 C2 C3 109.3(10) . .
O3 C2 C1 109.6(8) . .
C3 C2 C1 109.5(11) . .
C36 N5 C35 101(2) . .
C12 O9 Cd3 157.9(7) . 4_655
C12 O9 Cd2 90.0(6) . 4_655
Cd3 O9 Cd2 103.2(3) 4_655 4_655

loop_
_geom_bond_atom_site_label_1
_geom_bond_atom_site_label_2
_geom_bond_distance
_geom_bond_site_symmetry_2
Cd1 O7 2.240(8) 3_445
Cd1 O7 2.240(8) 4_646
Cd1 O11 2.331(7) .
Cd1 O11 2.331(7) 2_656
Cd1 O12 2.584(7) .
Cd1 O12 2.584(7) 2_656
Cd1 O6 2.627(8) 4_646
Cd1 O6 2.627(8) 3_445
Cd2 N1 2.268(7) .
Cd2 N4 2.271(7) 1_565
Cd2 O1W 2.372(7) .
Cd2 O2 2.383(8) .
Cd2 O8 2.437(7) 4_645
Cd2 O1 2.519(8) .
Cd2 O9 2.524(9) 4_645
Cd3 O14 2.229(6) .
Cd3 O2 2.243(6) .
Cd3 O5 2.265(6) 4_645
Cd3 O9 2.280(7) 4_645
Cd3 O2W 2.373(8) .
Cd3 O4 2.543(7) 4_645
Cd3 C10 2.746(9) 4_645
C33 C32 1.341(17) .
C33 N4 1.379(12) .
O13 C22 1.239(12) .
N2 C25 1.367(12) .
N2 C24 1.373(11) .
N2 C26 1.412(12) .
O2 C1 1.249(11) .
O8 C12 1.232(11) .
O8 Cd2 2.437(7) 4_655
O12 C21 1.223(13) .
C22 O14 1.268(12) .
C22 C19 1.484(12) .
C21 O11 1.275(12) .
C21 C17 1.500(12) .
C1 O1 1.229(13) .
C1 C2 1.541(14) .
C23 N1 1.343(12) .
C23 C24 1.350(14) .
N1 C25 1.317(13) .
N3 C34 1.358(11) .
N3 C32 1.363(13) .
N3 C29 1.421(12) .
C30 C29 1.383(13) .
C30 C31 1.392(12) .
C16 C15 1.381(13) .
C16 C17 1.382(14) .
C26 C27 1.376(12) .
C26 C31 1.379(12) .
N4 C34 1.316(12) .
N4 Cd2 2.271(7) 1_545
C27 C28 1.399(12) .
C18 C19 1.382(12) .
C18 C17 1.389(12) .
C29 C28 1.386(13) .
O4 C10 1.263(11) .
O4 Cd3 2.543(7) 4_655
C12 O9 1.248(11) .
C12 C13 1.511(13) .
C10 O5 1.269(13) .
C10 C6 1.495(12) .
C10 Cd3 2.747(9) 4_655
O7 C11 1.226(14) .
O7 Cd1 2.240(8) 3
O6 C11 1.257(17) .
O6 Cd1 2.627(8) 3
C20 C15 1.398(13) .
C20 C19 1.403(13) .
C4 O3 1.369(13) .
C4 C5 1.401(13) .
C4 C9 1.434(13) .
C6 C7 1.357(12) .
C6 C5 1.404(14) .
C15 O10 1.375(12) .
O10 C13 1.434(12) .
O3 C2 1.411(13) .
C13 C14 1.529(16) .
C8 C9 1.351(16) .
C8 C7 1.421(13) .
C8 C11 1.503(13) .
C3 C2 1.489(18) .
O5 Cd3 2.265(6) 4_655
N5 C36 1.57(3) .
N5 C35 1.65(4) .
O9 Cd3 2.280(7) 4_655
O9 Cd2 2.524(9) 4_655
